data_4022590
loop_
_publ_author_name
'Yang Li'
'Jian-Peng Feng'
'Wen-Hua Wang'
'Jie Chen'
'Xiao-Ping Cao'

_publ_section_title
;
 Total Synthesis and Correct Absolute Configuration of Malyngamide U
;
_journal_name_full 'Journal of Organic Chemistry'
_journal_page_first 2344
_journal_page_last 2350
_journal_paper_doi 10.1021/jo061456n
_journal_volume 72
_journal_year 2007
_chemical_formula_sum 'C17 H32 O3 Si'
_chemical_formula_weight 312.52
_chemical_name_systematic
; 
 ? 
;
_space_group_IT_number 19
_symmetry_cell_setting orthorhombic
_symmetry_space_group_name_Hall 'P 2ac 2ab'
_symmetry_space_group_name_H-M 'P 21 21 21'
_atom_sites_solution_hydrogens geom
_atom_sites_solution_primary direct
_atom_sites_solution_secondary difmap
_audit_creation_method SHELXL-97
_cell_angle_alpha 90.00
_cell_angle_beta 90.00
_cell_angle_gamma 90.00
_cell_formula_units_Z 4
_cell_length_a 6.5659(19)
_cell_length_b 8.378(2)
_cell_length_c 37.112(3)
_cell_measurement_reflns_used 1307
_cell_measurement_temperature 298(2)
_cell_measurement_theta_max 17.844
_cell_measurement_theta_min 2.492
_cell_volume 2041.5(8)
_computing_cell_refinement 'Bruker SMART'
_computing_data_collection 'Bruker SMART'
_computing_data_reduction 'Bruker SAINT'
_computing_molecular_graphics 'Bruker SHELXTL'
_computing_publication_material 'Bruker SHELXTL'
_computing_structure_refinement 'SHELXL-97 (Sheldrick, 1997)'
_computing_structure_solution 'SHELXS-97 (Sheldrick, 1990)'
_diffrn_ambient_temperature 298(2)
_diffrn_measured_fraction_theta_full 0.985
_diffrn_measured_fraction_theta_max 0.985
_diffrn_measurement_device_type 'CCD area detector'
_diffrn_measurement_method 'phi and omega scans'
_diffrn_radiation_monochromator graphite
_diffrn_radiation_source 'fine-focus sealed tube'
_diffrn_radiation_type MoK\a
_diffrn_radiation_wavelength 0.71073
_diffrn_reflns_av_R_equivalents 0.0760
_diffrn_reflns_av_sigmaI/netI 0.0617
_diffrn_reflns_limit_h_max 7
_diffrn_reflns_limit_h_min -7
_diffrn_reflns_limit_k_max 9
_diffrn_reflns_limit_k_min -9
_diffrn_reflns_limit_l_max 44
_diffrn_reflns_limit_l_min -38
_diffrn_reflns_number 10575
_diffrn_reflns_theta_full 25.00
_diffrn_reflns_theta_max 25.00
_diffrn_reflns_theta_min 2.20
_exptl_absorpt_coefficient_mu 0.122
_exptl_absorpt_correction_T_max 0.9690
_exptl_absorpt_correction_T_min 0.9216
_exptl_absorpt_correction_type multi-scan
_exptl_absorpt_process_details sadabs
_exptl_crystal_density_diffrn 1.017
_exptl_crystal_density_meas 0
_exptl_crystal_density_method 'not measured'
_exptl_crystal_F_000 688
_exptl_crystal_size_max 0.68
_exptl_crystal_size_mid 0.29
_exptl_crystal_size_min 0.26
_refine_diff_density_max 0.171
_refine_diff_density_min -0.175
_refine_diff_density_rms 0.041
_refine_ls_abs_structure_details 'Flack H D (1983), Acta Cryst. A39, 876-881'
_refine_ls_abs_structure_Flack 10(10)
_refine_ls_extinction_method none
_refine_ls_goodness_of_fit_ref 1.011
_refine_ls_hydrogen_treatment mixed
_refine_ls_matrix_type full
_refine_ls_number_parameters 190
_refine_ls_number_reflns 2083
_refine_ls_number_restraints 504
_refine_ls_restrained_S_all 1.035
_refine_ls_R_factor_all 0.1292
_refine_ls_R_factor_gt 0.0588
_refine_ls_shift/su_max 0.000
_refine_ls_shift/su_mean 0.000
_refine_ls_structure_factor_coef Fsqd
_refine_ls_weighting_details 'calc w=1/[\s^2^(Fo^2^)+(0.1084P)^2^+0.0000P] where P=(Fo^2^+2Fc^2^)/3'
_refine_ls_weighting_scheme calc
_refine_ls_wR_factor_gt 0.1574
_refine_ls_wR_factor_ref 0.1994
_reflns_number_gt 1042
_reflns_number_total 2083
_reflns_threshold_expression >2sigma(I)
_cod_data_source_file jo061456nrom20060713_041000.cif
_cod_data_source_block 051207f
_cod_depositor_comments
;
The following automatic conversions were performed:
'_symmetry_cell_setting' value 'Orthorhombic' changed to 'orthorhombic'
according to '/home/saulius/struct/CIF-dictionaries/cif_core.dic'
dictionary named 'cif_core.dic' version 2.4.1 from 2010-06-29.

Automatic conversion script
Id: cif_fix_enum 1527 2010-12-29 10:47:43Z saulius 
;
_cod_database_code 4022590

loop_
_symmetry_equiv_pos_as_xyz
'x, y, z'
'-x+1/2, -y, z+1/2'
'-x, y+1/2, -z+1/2'
'x+1/2, -y+1/2, -z'

loop_
_atom_site_label
_atom_site_type_symbol
_atom_site_fract_x
_atom_site_fract_y
_atom_site_fract_z
_atom_site_U_iso_or_equiv
_atom_site_adp_type
_atom_site_occupancy
_atom_site_symmetry_multiplicity
_atom_site_calc_flag
_atom_site_refinement_flags
Si1 Si 0.7817(3) 0.7218(3) 0.17370(5) 0.0927(8) Uani 1 1 d U
O1 O 0.5770(6) 0.8472(4) 0.05425(10) 0.0651(11) Uani 1 1 d U
H1 H 0.5375 0.8719 0.0340 0.098 Uiso 1 1 calc R
O2 O 0.2545(6) 0.7324(4) 0.01506(8) 0.0636(10) Uani 1 1 d U
O3 O 0.6680(7) 0.7378(5) 0.13561(10) 0.0898(13) Uani 1 1 d U
C1 C 0.6656(10) 0.6195(7) 0.10752(15) 0.0769(18) Uani 1 1 d U
H1A H 0.6931 0.5150 0.1176 0.092 Uiso 1 1 calc R
H1B H 0.7705 0.6433 0.0899 0.092 Uiso 1 1 calc R
C2 C 0.4608(9) 0.6198(6) 0.08971(14) 0.0589(14) Uani 1 1 d U
H2 H 0.3592 0.5971 0.1084 0.071 Uiso 1 1 calc R
C3 C 0.4121(8) 0.7818(6) 0.07425(13) 0.0552(13) Uani 1 1 d U
H3 H 0.3891 0.8533 0.0948 0.066 Uiso 1 1 calc R
C4 C 0.2188(9) 0.7860(7) 0.05159(13) 0.0561(13) Uani 1 1 d U
C5 C 0.1332(9) 0.6339(7) 0.03898(13) 0.0609(15) Uani 1 1 d U
H5 H -0.0136 0.6346 0.0343 0.073 Uiso 1 1 calc R
C6 C 0.2196(10) 0.4776(7) 0.04822(16) 0.0713(16) Uani 1 1 d U
H6A H 0.2125 0.4085 0.0273 0.086 Uiso 1 1 calc R
H6B H 0.1384 0.4295 0.0672 0.086 Uiso 1 1 calc R
C7 C 0.4422(10) 0.4889(6) 0.06086(15) 0.0638(15) Uani 1 1 d U
H7 H 0.5223 0.5244 0.0401 0.077 Uiso 1 1 calc R
C8 C 0.0909(11) 0.9345(8) 0.05397(17) 0.088(2) Uani 1 1 d U
H8A H 0.1728 1.0212 0.0627 0.131 Uiso 1 1 calc R
H8B H -0.0205 0.9166 0.0702 0.131 Uiso 1 1 calc R
H8C H 0.0389 0.9605 0.0305 0.131 Uiso 1 1 calc R
C9 C 0.5247(14) 0.3314(8) 0.0718(2) 0.092(2) Uani 1 1 d U
C10 C 0.6690(15) 0.2604(11) 0.0532(3) 0.142(3) Uani 1 1 d U
H10A H 0.7124 0.1587 0.0597 0.171 Uiso 1 1 calc R
H10B H 0.7277 0.3119 0.0336 0.171 Uiso 1 1 calc R
C11 C 0.4302(18) 0.2513(9) 0.1030(2) 0.142(3) Uani 1 1 d U
H11A H 0.3277 0.3194 0.1132 0.213 Uiso 1 1 calc R
H11B H 0.5325 0.2294 0.1208 0.213 Uiso 1 1 calc R
H11C H 0.3689 0.1530 0.0953 0.213 Uiso 1 1 calc R
C12 C 0.6357(16) 0.5753(14) 0.2016(2) 0.161(4) Uani 1 1 d U
H12A H 0.6439 0.4715 0.1907 0.242 Uiso 1 1 calc R
H12B H 0.4957 0.6079 0.2029 0.242 Uiso 1 1 calc R
H12C H 0.6925 0.5713 0.2254 0.242 Uiso 1 1 calc R
C13 C 1.0398(15) 0.6400(14) 0.1687(2) 0.147(3) Uani 1 1 d U
H13A H 1.0322 0.5353 0.1582 0.221 Uiso 1 1 calc R
H13B H 1.1036 0.6333 0.1919 0.221 Uiso 1 1 calc R
H13C H 1.1185 0.7084 0.1533 0.221 Uiso 1 1 calc R
C14 C 0.7752(17) 0.9207(13) 0.1936(2) 0.126(3) Uani 1 1 d U
C15 C 0.5570(18) 0.9890(13) 0.1960(2) 0.165(4) Uani 1 1 d U
H15A H 0.4986 0.9937 0.1723 0.248 Uiso 1 1 calc R
H15B H 0.5615 1.0943 0.2061 0.248 Uiso 1 1 calc R
H15C H 0.4752 0.9212 0.2111 0.248 Uiso 1 1 calc R
C16 C 0.895(2) 1.0340(15) 0.1689(3) 0.192(5) Uani 1 1 d U
H16A H 1.0334 0.9974 0.1669 0.288 Uiso 1 1 calc R
H16B H 0.8940 1.1397 0.1789 0.288 Uiso 1 1 calc R
H16C H 0.8336 1.0357 0.1455 0.288 Uiso 1 1 calc R
C17 C 0.876(2) 0.9173(16) 0.2305(2) 0.202(5) Uani 1 1 d U
H17A H 1.0126 0.8769 0.2282 0.303 Uiso 1 1 calc R
H17B H 0.7999 0.8494 0.2463 0.303 Uiso 1 1 calc R
H17C H 0.8806 1.0235 0.2402 0.303 Uiso 1 1 calc R

loop_
_atom_site_aniso_label
_atom_site_aniso_U_11
_atom_site_aniso_U_22
_atom_site_aniso_U_33
_atom_site_aniso_U_23
_atom_site_aniso_U_13
_atom_site_aniso_U_12
Si1 0.0697(12) 0.1499(18) 0.0585(10) -0.0087(11) -0.0204(10) 0.0089(14)
O1 0.056(2) 0.077(2) 0.062(2) 0.005(2) 0.001(2) -0.017(2)
O2 0.059(2) 0.083(2) 0.0490(18) -0.0018(19) -0.0018(19) -0.001(2)
O3 0.103(3) 0.100(3) 0.066(2) -0.019(2) -0.040(2) 0.015(3)
C1 0.084(4) 0.084(4) 0.063(3) -0.018(3) -0.025(3) 0.011(4)
C2 0.064(3) 0.063(3) 0.049(3) -0.008(3) -0.007(3) 0.002(3)
C3 0.052(3) 0.068(3) 0.045(3) -0.006(3) 0.002(3) -0.001(3)
C4 0.053(3) 0.065(3) 0.050(3) -0.003(2) -0.001(3) 0.006(3)
C5 0.050(3) 0.082(4) 0.051(3) -0.005(3) 0.002(3) -0.008(3)
C6 0.074(4) 0.065(3) 0.075(3) -0.007(3) -0.015(3) -0.011(3)
C7 0.065(3) 0.059(3) 0.067(3) -0.009(3) -0.012(3) 0.009(3)
C8 0.077(5) 0.095(4) 0.091(4) -0.017(4) -0.012(4) 0.018(4)
C9 0.104(5) 0.066(4) 0.107(5) -0.014(4) -0.037(4) 0.001(4)
C10 0.129(7) 0.103(5) 0.194(8) -0.032(6) -0.049(7) 0.043(6)
C11 0.198(9) 0.085(5) 0.143(7) 0.016(5) -0.048(7) -0.013(7)
C12 0.144(8) 0.214(9) 0.126(6) 0.047(7) 0.011(7) -0.001(8)
C13 0.107(6) 0.226(9) 0.108(6) -0.026(6) -0.024(5) 0.040(7)
C14 0.118(6) 0.181(7) 0.078(4) -0.052(5) -0.035(5) 0.010(6)
C15 0.142(8) 0.221(10) 0.133(7) -0.071(7) -0.008(7) 0.044(8)
C16 0.190(10) 0.195(10) 0.190(10) -0.049(8) -0.033(9) -0.041(9)
C17 0.216(11) 0.289(11) 0.100(6) -0.078(7) -0.057(7) 0.011(10)

loop_
_atom_type_symbol
_atom_type_description
_atom_type_scat_dispersion_real
_atom_type_scat_dispersion_imag
_atom_type_scat_source
C C 0.0033 0.0000 'International Tables Vol C Tables 4.2.6.8 and 6.1.1.4'
H H 0.0000 0.0000 'International Tables Vol C Tables 4.2.6.8 and 6.1.1.4'
O O 0.0106 0.0000 'International Tables Vol C Tables 4.2.6.8 and 6.1.1.4'
Si Si 0.0817 0.0000 'International Tables Vol C Tables 4.2.6.8 and 6.1.1.4'

loop_
_geom_angle_atom_site_label_1
_geom_angle_atom_site_label_2
_geom_angle_atom_site_label_3
_geom_angle
O3 Si1 C14 105.7(3)
O3 Si1 C13 111.8(3)
C14 Si1 C13 113.8(5)
O3 Si1 C12 107.7(4)
C14 Si1 C12 111.3(5)
C13 Si1 C12 106.5(6)
C3 O1 H1 109.5
C4 O2 C5 60.9(3)
C1 O3 Si1 125.9(4)
O3 C1 C2 109.2(5)
O3 C1 H1A 109.8
C2 C1 H1A 109.8
O3 C1 H1B 109.8
C2 C1 H1B 109.8
H1A C1 H1B 108.3
C1 C2 C3 111.1(5)
C1 C2 C7 112.2(5)
C3 C2 C7 111.1(4)
C1 C2 H2 107.4
C3 C2 H2 107.4
C7 C2 H2 107.4
O1 C3 C2 112.6(5)
O1 C3 C4 109.7(4)
C2 C3 C4 114.0(5)
O1 C3 H3 106.7
C2 C3 H3 106.7
C4 C3 H3 106.7
O2 C4 C5 59.6(3)
O2 C4 C8 113.7(5)
C5 C4 C8 121.5(5)
O2 C4 C3 112.0(4)
C5 C4 C3 118.4(5)
C8 C4 C3 116.9(5)
O2 C5 C6 116.0(5)
O2 C5 C4 59.4(3)
C6 C5 C4 123.5(5)
O2 C5 H5 115.3
C6 C5 H5 115.3
C4 C5 H5 115.3
C5 C6 C7 112.6(5)
C5 C6 H6A 109.1
C7 C6 H6A 109.1
C5 C6 H6B 109.1
C7 C6 H6B 109.1
H6A C6 H6B 107.8
C9 C7 C2 114.6(5)
C9 C7 C6 112.1(5)
C2 C7 C6 109.4(5)
C9 C7 H7 106.8
C2 C7 H7 106.8
C6 C7 H7 106.8
C4 C8 H8A 109.5
C4 C8 H8B 109.5
H8A C8 H8B 109.5
C4 C8 H8C 109.5
H8A C8 H8C 109.5
H8B C8 H8C 109.5
C10 C9 C11 120.6(8)
C10 C9 C7 121.5(9)
C11 C9 C7 117.7(8)
C9 C10 H10A 120.0
C9 C10 H10B 120.0
H10A C10 H10B 120.0
C9 C11 H11A 109.5
C9 C11 H11B 109.5
H11A C11 H11B 109.5
C9 C11 H11C 109.5
H11A C11 H11C 109.5
H11B C11 H11C 109.5
Si1 C12 H12A 109.5
Si1 C12 H12B 109.5
H12A C12 H12B 109.5
Si1 C12 H12C 109.5
H12A C12 H12C 109.5
H12B C12 H12C 109.5
Si1 C13 H13A 109.5
Si1 C13 H13B 109.5
H13A C13 H13B 109.5
Si1 C13 H13C 109.5
H13A C13 H13C 109.5
H13B C13 H13C 109.5
C17 C14 C16 108.9(9)
C17 C14 C15 111.2(9)
C16 C14 C15 106.3(10)
C17 C14 Si1 109.7(8)
C16 C14 Si1 108.1(7)
C15 C14 Si1 112.5(7)
C14 C15 H15A 109.5
C14 C15 H15B 109.5
H15A C15 H15B 109.5
C14 C15 H15C 109.5
H15A C15 H15C 109.5
H15B C15 H15C 109.5
C14 C16 H16A 109.5
C14 C16 H16B 109.5
H16A C16 H16B 109.5
C14 C16 H16C 109.5
H16A C16 H16C 109.5
H16B C16 H16C 109.5
C14 C17 H17A 109.5
C14 C17 H17B 109.5
H17A C17 H17B 109.5
C14 C17 H17C 109.5
H17A C17 H17C 109.5
H17B C17 H17C 109.5

loop_
_geom_bond_atom_site_label_1
_geom_bond_atom_site_label_2
_geom_bond_distance
Si1 O3 1.604(4)
Si1 C14 1.824(10)
Si1 C13 1.838(10)
Si1 C12 1.869(10)
O1 C3 1.422(6)
O1 H1 0.8200
O2 C4 1.447(6)
O2 C5 1.451(6)
O3 C1 1.439(6)
C1 C2 1.498(8)
C1 H1A 0.9700
C1 H1B 0.9700
C2 C3 1.508(7)
C2 C7 1.537(7)
C2 H2 0.9800
C3 C4 1.522(7)
C3 H3 0.9800
C4 C5 1.469(7)
C4 C8 1.504(8)
C5 C6 1.468(8)
C5 H5 0.9800
C6 C7 1.538(9)
C6 H6A 0.9700
C6 H6B 0.9700
C7 C9 1.483(9)
C7 H7 0.9800
C8 H8A 0.9600
C8 H8B 0.9600
C8 H8C 0.9600
C9 C10 1.314(11)
C9 C11 1.476(11)
C10 H10A 0.9300
C10 H10B 0.9300
C11 H11A 0.9600
C11 H11B 0.9600
C11 H11C 0.9600
C12 H12A 0.9600
C12 H12B 0.9600
C12 H12C 0.9600
C13 H13A 0.9600
C13 H13B 0.9600
C13 H13C 0.9600
C14 C17 1.520(11)
C14 C16 1.537(14)
C14 C15 1.545(14)
C15 H15A 0.9600
C15 H15B 0.9600
C15 H15C 0.9600
C16 H16A 0.9600
C16 H16B 0.9600
C16 H16C 0.9600
C17 H17A 0.9600
C17 H17B 0.9600
C17 H17C 0.9600

loop_
_cod_related_entry_id
_cod_related_entry_database
_cod_related_entry_code
1 ChemSpider 17278409
